data_7031464
loop_
_publ_author_name
'Hejda, Martin'
'Ly\<cka, Anton\'in'
'Jambor, Roman'
'R\%u\<zi\<cka, Ale\<s'
'Dost\'al, Libor'

_publ_section_title
;
 From C,N- and N,N-chelated chloroboranes to substituted
 1H-2,1-benzazaboroles and 1H-pyrrolo[1,2-c][1,3,2]diazaborolidines: a
 straightforward route to five-membered rings containing the B-N or N-B-N
 moiety.
;
_journal_issue 33
_journal_name_full 'Dalton transactions (Cambridge, England : 2003)'
_journal_page_first 12678
_journal_page_last 12688
_journal_paper_doi 10.1039/c4dt01445f
_journal_volume 43
_journal_year 2014
_chemical_formula_moiety 'C25 H27 B Cl N, C H2 Cl2'
_chemical_formula_sum 'C26 H29 B Cl3 N'
_chemical_formula_weight 472.66
_chemical_name_systematic
; 
 ? 
;
_space_group_IT_number 19
_symmetry_cell_setting orthorhombic
_symmetry_space_group_name_Hall 'P 2ac 2ab'
_symmetry_space_group_name_H-M 'P 21 21 21'
_atom_sites_solution_hydrogens geom
_atom_sites_solution_primary direct
_atom_sites_solution_secondary difmap
_audit_creation_method SHELXL-97
_cell_angle_alpha 90
_cell_angle_beta 90
_cell_angle_gamma 90
_cell_formula_units_Z 4
_cell_length_a 10.3590(6)
_cell_length_b 13.0260(12)
_cell_length_c 18.498(2)
_cell_measurement_reflns_used 16126
_cell_measurement_temperature 150(1)
_cell_measurement_theta_max 27.5
_cell_measurement_theta_min 1
_cell_volume 2496.1(4)
_computing_cell_refinement 'COLLECT and DENZO'
_computing_data_collection 'COLLECT (Hooft, 1998) and DENZO (Otwinowski & Minor, 1997)'
_computing_data_reduction 'COLLECT and DENZO'
_computing_molecular_graphics 'PLATON (Spek, 2003)'
_computing_publication_material 'SHELXL-97 (Sheldrick, 2008)'
_computing_structure_refinement 'SHELXL-97 (Sheldrick, 1997)'
_computing_structure_solution 'SIR92 (Altomare et al., 1994)'
_diffrn_ambient_temperature 150(1)
_diffrn_detector_area_resol_mean 9.091
_diffrn_measured_fraction_theta_full 0.982
_diffrn_measured_fraction_theta_max 0.982
_diffrn_measurement_device_type 'Bruker Nonius KappaCCD area detector'
_diffrn_measurement_method '\f and \w scans to fill the Ewald sphere'
_diffrn_radiation_monochromator graphite
_diffrn_radiation_source 'fine-focus sealed tube'
_diffrn_radiation_type MoK\a
_diffrn_radiation_wavelength 0.71073
_diffrn_reflns_av_R_equivalents 0.0386
_diffrn_reflns_av_sigmaI/netI 0.0378
_diffrn_reflns_limit_h_max 13
_diffrn_reflns_limit_h_min -11
_diffrn_reflns_limit_k_max 16
_diffrn_reflns_limit_k_min -14
_diffrn_reflns_limit_l_max 21
_diffrn_reflns_limit_l_min -24
_diffrn_reflns_number 16082
_diffrn_reflns_theta_full 27.35
_diffrn_reflns_theta_max 27.35
_diffrn_reflns_theta_min 3.32
_diffrn_standards_number 0
_exptl_absorpt_coefficient_mu 0.381
_exptl_absorpt_correction_T_max 0.946
_exptl_absorpt_correction_T_min 0.886
_exptl_absorpt_correction_type integration
_exptl_absorpt_process_details
;
Gaussian integration (Coppens, 1970)
;
_exptl_crystal_colour colourless
_exptl_crystal_density_diffrn 1.258
_exptl_crystal_density_method 'not measured'
_exptl_crystal_description block
_exptl_crystal_F_000 992
_exptl_crystal_size_max 0.53
_exptl_crystal_size_mid 0.52
_exptl_crystal_size_min 0.26
_refine_diff_density_max 0.262
_refine_diff_density_min -0.325
_refine_diff_density_rms 0.056
_refine_ls_abs_structure_details 'Flack H D (1983), Acta Cryst. A39, 876-881'
_refine_ls_abs_structure_Flack 0.00
_refine_ls_extinction_method none
_refine_ls_goodness_of_fit_ref 1.196
_refine_ls_hydrogen_treatment constr
_refine_ls_matrix_type full
_refine_ls_number_parameters 280
_refine_ls_number_reflns 5485
_refine_ls_number_restraints 0
_refine_ls_restrained_S_all 1.196
_refine_ls_R_factor_all 0.0586
_refine_ls_R_factor_gt 0.0427
_refine_ls_shift/su_max 0.000
_refine_ls_shift/su_mean 0.000
_refine_ls_structure_factor_coef Fsqd
_refine_ls_weighting_details 'calc w=1/[\s^2^(Fo^2^)+(0.0143P)^2^+1.4856P] where P=(Fo^2^+2Fc^2^)/3'
_refine_ls_weighting_scheme calc
_refine_ls_wR_factor_gt 0.0810
_refine_ls_wR_factor_ref 0.0902
_reflns_number_gt 4755
_reflns_number_total 5485
_reflns_threshold_expression >2sigma(I)
_cod_data_source_file c4dt01445f2.cif
_cod_data_source_block shelxl
_cod_depositor_comments 'Adding full bibliography for 7031456--7031465.cif.'
_cod_database_code 7031464

loop_
_symmetry_equiv_pos_as_xyz
'x, y, z'
'-x+1/2, -y, z+1/2'
'x+1/2, -y+1/2, -z'
'-x, y+1/2, -z+1/2'

loop_
_atom_site_label
_atom_site_type_symbol
_atom_site_fract_x
_atom_site_fract_y
_atom_site_fract_z
_atom_site_U_iso_or_equiv
_atom_site_adp_type
_atom_site_occupancy
_atom_site_symmetry_multiplicity
_atom_site_calc_flag
_atom_site_refinement_flags
Cl1 Cl 0.82111(6) 0.42472(4) 0.25739(3) 0.02363(12) Uani 1 1 d .
Cl2 Cl 0.66675(9) 0.65191(8) 0.45069(6) 0.0733(3) Uani 1 1 d .
Cl3 Cl 0.94258(9) 0.66646(8) 0.42510(5) 0.0630(3) Uani 1 1 d .
N1 N 0.86765(17) 0.21031(14) 0.28150(10) 0.0159(4) Uani 1 1 d .
C7 C 0.9767(2) 0.17050(18) 0.26295(12) 0.0182(4) Uani 1 1 d .
H7 H 0.9844 0.1061 0.2417 0.022 Uiso 1 1 d R
C8 C 0.7478(2) 0.15365(17) 0.27806(12) 0.0167(4) Uani 1 1 d .
C20 C 0.8222(2) 0.32962(17) 0.39680(12) 0.0207(5) Uani 1 1 d .
C6 C 1.1343(2) 0.39669(19) 0.33398(13) 0.0237(5) Uani 1 1 d .
H6 H 1.1086 0.4564 0.3574 0.028 Uiso 1 1 d R
C13 C 0.6655(2) 0.16688(17) 0.21859(12) 0.0198(5) Uani 1 1 d .
C9 C 0.7175(2) 0.08838(18) 0.33604(12) 0.0197(5) Uani 1 1 d .
C1 C 1.0432(2) 0.32483(18) 0.31353(12) 0.0193(5) Uani 1 1 d .
C3 C 1.2166(2) 0.2178(2) 0.26372(14) 0.0258(5) Uani 1 1 d .
H3 H 1.2426 0.1581 0.2403 0.031 Uiso 1 1 d R
C14 C 0.8118(2) 0.06507(19) 0.39693(12) 0.0236(5) Uani 1 1 d .
H14 H 0.8805 0.1167 0.3954 0.028 Uiso 1 1 d R
C21 C 0.6884(2) 0.34303(19) 0.40457(13) 0.0267(5) Uani 1 1 d .
H21 H 0.6363 0.3432 0.3636 0.032 Uiso 1 1 d R
C17 C 0.7015(2) 0.22750(18) 0.15142(12) 0.0216(5) Uani 1 1 d .
H17 H 0.7864 0.2587 0.1593 0.026 Uiso 1 1 d R
C2 C 1.0866(2) 0.23606(18) 0.27868(12) 0.0186(5) Uani 1 1 d .
C19 C 0.7114(3) 0.1546(2) 0.08657(13) 0.0311(6) Uani 1 1 d .
H19A H 0.7753 0.1030 0.0962 0.037 Uiso 1 1 d R
H19B H 0.7358 0.1929 0.0444 0.037 Uiso 1 1 d R
H19C H 0.6293 0.1224 0.0784 0.037 Uiso 1 1 d R
C10 C 0.5984(2) 0.03983(19) 0.33432(14) 0.0260(5) Uani 1 1 d .
H10 H 0.5756 -0.0036 0.3721 0.031 Uiso 1 1 d R
C25 C 0.8949(2) 0.3276(2) 0.46045(14) 0.0262(5) Uani 1 1 d .
H25 H 0.9837 0.3179 0.4574 0.031 Uiso 1 1 d R
C11 C 0.5126(2) 0.0540(2) 0.27785(15) 0.0283(6) Uani 1 1 d .
H11 H 0.4324 0.0220 0.2785 0.034 Uiso 1 1 d R
C16 C 0.8739(3) -0.0402(2) 0.38542(16) 0.0383(7) Uani 1 1 d .
H16A H 0.8081 -0.0921 0.3854 0.046 Uiso 1 1 d R
H16B H 0.9340 -0.0535 0.4238 0.046 Uiso 1 1 d R
H16C H 0.9185 -0.0410 0.3399 0.046 Uiso 1 1 d R
C22 C 0.6324(3) 0.3555(2) 0.47228(16) 0.0365(7) Uani 1 1 d .
H22 H 0.5437 0.3650 0.4763 0.044 Uiso 1 1 d R
B1 B 0.8896(3) 0.3222(2) 0.31930(14) 0.0182(5) Uani 1 1 d .
C4 C 1.3052(2) 0.2908(2) 0.28471(15) 0.0293(6) Uani 1 1 d .
H4 H 1.3925 0.2809 0.2755 0.035 Uiso 1 1 d R
C12 C 0.5468(2) 0.11599(19) 0.22055(14) 0.0239(5) Uani 1 1 d .
H12 H 0.4894 0.1242 0.1823 0.029 Uiso 1 1 d R
C5 C 1.2643(2) 0.3795(2) 0.31961(14) 0.0276(6) Uani 1 1 d .
H5 H 1.3249 0.4283 0.3335 0.033 Uiso 1 1 d R
C15 C 0.7474(3) 0.0712(2) 0.47122(14) 0.0326(6) Uani 1 1 d .
H15A H 0.7023 0.1353 0.4757 0.039 Uiso 1 1 d R
H15B H 0.8123 0.0666 0.5082 0.039 Uiso 1 1 d R
H15C H 0.6875 0.0155 0.4765 0.039 Uiso 1 1 d R
C18 C 0.6045(3) 0.3132(2) 0.13617(15) 0.0305(6) Uani 1 1 d .
H18A H 0.5220 0.2839 0.1246 0.037 Uiso 1 1 d R
H18B H 0.6343 0.3537 0.0961 0.037 Uiso 1 1 d R
H18C H 0.5963 0.3560 0.1782 0.037 Uiso 1 1 d R
C23 C 0.7075(3) 0.3540(2) 0.53350(16) 0.0408(7) Uani 1 1 d .
H23 H 0.6696 0.3634 0.5786 0.049 Uiso 1 1 d R
C24 C 0.8385(3) 0.3393(2) 0.52804(15) 0.0369(7) Uani 1 1 d .
H24 H 0.8891 0.3368 0.5695 0.044 Uiso 1 1 d R
C26 C 0.8086(3) 0.5849(2) 0.43137(17) 0.0450(7) Uani 1 1 d .
H26A H 0.8240 0.5348 0.4692 0.054 Uiso 1 1 d R
H26B H 0.7985 0.5481 0.3861 0.054 Uiso 1 1 d R

loop_
_atom_site_aniso_label
_atom_site_aniso_U_11
_atom_site_aniso_U_22
_atom_site_aniso_U_33
_atom_site_aniso_U_23
_atom_site_aniso_U_13
_atom_site_aniso_U_12
Cl1 0.0271(3) 0.0167(3) 0.0272(3) 0.0022(2) -0.0027(2) 0.0018(2)
Cl2 0.0470(5) 0.0718(7) 0.1010(8) -0.0374(6) -0.0352(5) 0.0170(5)
Cl3 0.0631(6) 0.0733(7) 0.0527(5) -0.0116(5) 0.0132(4) -0.0100(5)
N1 0.0177(9) 0.0153(9) 0.0147(9) 0.0030(7) -0.0008(7) -0.0012(7)
C7 0.0208(11) 0.0163(11) 0.0174(11) 0.0001(9) -0.0001(9) 0.0011(9)
C8 0.0157(10) 0.0142(11) 0.0202(11) -0.0002(9) 0.0020(8) -0.0017(8)
C20 0.0244(12) 0.0142(11) 0.0234(11) -0.0002(9) 0.0049(10) -0.0007(10)
C6 0.0253(13) 0.0186(13) 0.0272(13) -0.0025(10) 0.0011(10) -0.0031(9)
C13 0.0218(12) 0.0148(11) 0.0228(11) -0.0016(9) -0.0009(9) 0.0029(9)
C9 0.0218(12) 0.0145(12) 0.0229(12) 0.0000(9) 0.0010(9) 0.0006(9)
C1 0.0224(12) 0.0178(12) 0.0178(11) 0.0011(9) 0.0019(9) -0.0004(9)
C3 0.0238(12) 0.0256(13) 0.0282(13) -0.0051(11) 0.0035(10) 0.0005(9)
C14 0.0260(12) 0.0224(12) 0.0222(11) 0.0039(10) -0.0024(10) -0.0035(11)
C21 0.0233(12) 0.0271(13) 0.0296(13) 0.0018(10) 0.0051(10) -0.0013(12)
C17 0.0241(13) 0.0204(12) 0.0203(12) 0.0012(9) -0.0017(9) 0.0003(10)
C2 0.0196(11) 0.0178(12) 0.0183(11) 0.0004(9) 0.0007(9) -0.0028(9)
C19 0.0416(16) 0.0294(14) 0.0223(13) -0.0016(11) -0.0002(11) 0.0047(12)
C10 0.0267(13) 0.0197(13) 0.0316(14) 0.0055(11) 0.0024(10) -0.0045(10)
C25 0.0282(13) 0.0234(13) 0.0271(13) -0.0003(11) 0.0009(10) -0.0029(10)
C11 0.0186(12) 0.0252(14) 0.0412(15) 0.0006(11) -0.0015(10) -0.0037(9)
C16 0.0429(17) 0.0342(16) 0.0379(16) 0.0064(13) -0.0055(13) 0.0114(13)
C22 0.0306(15) 0.0332(16) 0.0456(17) 0.0015(13) 0.0185(12) 0.0012(12)
B1 0.0225(13) 0.0130(13) 0.0191(13) 0.0008(10) 0.0006(10) -0.0012(10)
C4 0.0175(12) 0.0318(14) 0.0387(14) -0.0022(12) 0.0060(11) -0.0018(11)
C12 0.0189(12) 0.0224(13) 0.0303(13) -0.0012(10) -0.0055(10) 0.0024(9)
C5 0.0215(12) 0.0284(14) 0.0328(14) -0.0039(12) 0.0001(10) -0.0087(10)
C15 0.0415(16) 0.0322(15) 0.0241(13) 0.0054(12) 0.0012(11) -0.0052(13)
C18 0.0387(16) 0.0215(14) 0.0315(14) 0.0009(11) -0.0060(12) 0.0045(12)
C23 0.0515(19) 0.0400(17) 0.0310(15) -0.0034(13) 0.0194(13) -0.0008(14)
C24 0.0491(18) 0.0363(16) 0.0251(13) -0.0003(12) 0.0019(12) -0.0078(14)
C26 0.061(2) 0.0307(16) 0.0434(17) -0.0060(13) -0.0029(15) 0.0059(16)

loop_
_atom_type_symbol
_atom_type_description
_atom_type_scat_dispersion_real
_atom_type_scat_dispersion_imag
_atom_type_scat_source
C C 0.0033 0.0016 'International Tables Vol C Tables 4.2.6.8 and 6.1.1.4'
H H 0.0000 0.0000 'International Tables Vol C Tables 4.2.6.8 and 6.1.1.4'
B B 0.0013 0.0007 'International Tables Vol C Tables 4.2.6.8 and 6.1.1.4'
N N 0.0061 0.0033 'International Tables Vol C Tables 4.2.6.8 and 6.1.1.4'
Cl Cl 0.1484 0.1585 'International Tables Vol C Tables 4.2.6.8 and 6.1.1.4'

loop_
_exptl_crystal_face_index_h
_exptl_crystal_face_index_k
_exptl_crystal_face_index_l
_exptl_crystal_face_perp_dist
0 1 -1 0.129
0 -1 -1 0.126
1 1 0 0.189
0 1 1 0.170
0 -1 1 0.065
-1 0 0 0.155
0 1 0 0.134
0 -1 0 0.087

loop_
_geom_angle_atom_site_label_1
_geom_angle_atom_site_label_2
_geom_angle_atom_site_label_3
_geom_angle
C7 N1 C8 122.36(19)
C7 N1 B1 110.54(18)
C8 N1 B1 126.47(17)
N1 C7 C2 113.4(2)
N1 C7 H7 123.4
C2 C7 H7 123.2
C13 C8 C9 122.5(2)
C13 C8 N1 119.61(19)
C9 C8 N1 117.86(19)
C25 C20 C21 116.6(2)
C25 C20 B1 121.3(2)
C21 C20 B1 122.1(2)
C1 C6 C5 120.0(2)
C1 C6 H6 119.9
C5 C6 H6 120.1
C12 C13 C8 117.2(2)
C12 C13 C17 119.0(2)
C8 C13 C17 123.8(2)
C10 C9 C8 117.2(2)
C10 C9 C14 119.8(2)
C8 C9 C14 122.9(2)
C6 C1 C2 117.8(2)
C6 C1 B1 132.6(2)
C2 C1 B1 109.5(2)
C4 C3 C2 118.0(2)
C4 C3 H3 121.0
C2 C3 H3 121.0
C9 C14 C16 110.2(2)
C9 C14 C15 112.0(2)
C16 C14 C15 110.8(2)
C9 C14 H14 108.0
C16 C14 H14 107.8
C15 C14 H14 107.8
C22 C21 C20 121.3(3)
C22 C21 H21 119.4
C20 C21 H21 119.3
C13 C17 C18 111.7(2)
C13 C17 C19 109.54(19)
C18 C17 C19 110.6(2)
C13 C17 H17 108.3
C18 C17 H17 108.3
C19 C17 H17 108.3
C3 C2 C1 122.9(2)
C3 C2 C7 128.1(2)
C1 C2 C7 109.0(2)
C17 C19 H19A 109.5
C17 C19 H19B 109.4
H19A C19 H19B 109.5
C17 C19 H19C 109.5
H19A C19 H19C 109.5
H19B C19 H19C 109.5
C11 C10 C9 121.9(2)
C11 C10 H10 119.1
C9 C10 H10 119.1
C24 C25 C20 122.0(2)
C24 C25 H25 119.0
C20 C25 H25 119.0
C12 C11 C10 119.6(2)
C12 C11 H11 120.2
C10 C11 H11 120.3
C14 C16 H16A 109.5
C14 C16 H16B 109.4
H16A C16 H16B 109.5
C14 C16 H16C 109.5
H16A C16 H16C 109.5
H16B C16 H16C 109.5
C23 C22 C21 120.3(3)
C23 C22 H22 119.7
C21 C22 H22 120.0
C1 B1 C20 119.7(2)
C1 B1 N1 97.45(18)
C20 B1 N1 112.16(18)
C1 B1 Cl1 108.53(16)
C20 B1 Cl1 109.60(17)
N1 B1 Cl1 108.52(15)
C3 C4 C5 120.1(2)
C3 C4 H4 120.0
C5 C4 H4 119.8
C11 C12 C13 121.6(2)
C11 C12 H12 119.2
C13 C12 H12 119.2
C4 C5 C6 121.2(2)
C4 C5 H5 119.4
C6 C5 H5 119.4
C14 C15 H15A 109.6
C14 C15 H15B 109.4
H15A C15 H15B 109.5
C14 C15 H15C 109.5
H15A C15 H15C 109.5
H15B C15 H15C 109.5
C17 C18 H18A 109.6
C17 C18 H18B 109.4
H18A C18 H18B 109.5
C17 C18 H18C 109.4
H18A C18 H18C 109.5
H18B C18 H18C 109.5
C22 C23 C24 120.0(3)
C22 C23 H23 119.9
C24 C23 H23 120.0
C23 C24 C25 119.8(3)
C23 C24 H24 120.0
C25 C24 H24 120.2
Cl2 C26 Cl3 112.18(17)
Cl2 C26 H26A 109.1
Cl3 C26 H26A 109.0
Cl2 C26 H26B 109.4
Cl3 C26 H26B 109.2
H26A C26 H26B 107.9

loop_
_geom_bond_atom_site_label_1
_geom_bond_atom_site_label_2
_geom_bond_distance
Cl1 B1 1.897(3)
Cl2 C26 1.746(3)
Cl3 C26 1.751(3)
N1 C7 1.289(3)
N1 C8 1.445(3)
N1 B1 1.633(3)
C7 C2 1.453(3)
C7 H7 0.9300
C8 C13 1.402(3)
C8 C9 1.404(3)
C20 C25 1.398(3)
C20 C21 1.404(3)
C20 B1 1.598(3)
C6 C1 1.382(3)
C6 C5 1.390(3)
C6 H6 0.9300
C13 C12 1.397(3)
C13 C17 1.519(3)
C9 C10 1.387(3)
C9 C14 1.521(3)
C1 C2 1.398(3)
C1 B1 1.595(3)
C3 C4 1.378(4)
C3 C2 1.395(3)
C3 H3 0.9300
C14 C16 1.529(4)
C14 C15 1.529(3)
C14 H14 0.9799
C21 C22 1.390(4)
C21 H21 0.9301
C17 C18 1.529(3)
C17 C19 1.533(3)
C17 H17 0.9800
C19 H19A 0.9600
C19 H19B 0.9601
C19 H19C 0.9600
C10 C11 1.384(4)
C10 H10 0.9300
C25 C24 1.388(4)
C25 H25 0.9300
C11 C12 1.379(4)
C11 H11 0.9300
C16 H16A 0.9600
C16 H16B 0.9599
C16 H16C 0.9601
C22 C23 1.374(4)
C22 H22 0.9301
C4 C5 1.389(4)
C4 H4 0.9300
C12 H12 0.9300
C5 H5 0.9301
C15 H15A 0.9601
C15 H15B 0.9600
C15 H15C 0.9600
C18 H18A 0.9600
C18 H18B 0.9601
C18 H18C 0.9600
C23 C24 1.375(4)
C23 H23 0.9300
C24 H24 0.9299
C26 H26A 0.9700
C26 H26B 0.9700
